data_4116189
loop_
_publ_author_name
'Vincent J. Catalano'
'Byron L. Bennett'
'Renante L. Yson'
'Bruce C. Noll'

_publ_contact_author_address
;
Department of Chemistry
University of Nevada
Reno, NV  89557
;
_publ_contact_author_email vjc@unr.edu
_publ_contact_author_name 'Professor Vincent J. Catalano'
_publ_contact_author_phone '775 784 1329'
_publ_section_title
;
 Synthesis and Characterization of Pd(0) and Pt(0) Metallocryptands
 Encapsulating Tl+ Ion
;
_journal_name_full 'Journal of the American Chemical Society'
_journal_page_first 10056
_journal_page_last 10062
_journal_paper_doi 10.1021/ja001672s
_journal_volume 122
_journal_year 2000
_chemical_formula_sum 'C109.25 H63 Cl0.75 N7 O5 P6 Pt2 Tl'
_chemical_formula_weight 2360.62
_chemical_name_common 1
_chemical_name_systematic
; 
 ? 
;
_space_group_IT_number 15
_symmetry_cell_setting monoclinic
_symmetry_space_group_name_Hall '-C 2yc'
_symmetry_space_group_name_H-M 'C 1 2/c 1'
_atom_sites_solution_hydrogens geom
_atom_sites_solution_primary direct
_atom_sites_solution_secondary difmap
_audit_creation_method SHELXL-97
_cell_angle_alpha 90.00
_cell_angle_beta 107.7430(10)
_cell_angle_gamma 90.00
_cell_formula_units_Z 8
_cell_length_a 33.6379(5)
_cell_length_b 14.81300(10)
_cell_length_c 41.9035(6)
_cell_measurement_reflns_used 6332
_cell_measurement_temperature 293(2)
_cell_measurement_theta_max 22.50
_cell_measurement_theta_min 1.51
_cell_volume 19886.4(4)
_computing_cell_refinement 'Siemens SAINT'
_computing_data_collection 'Siemens SMART'
_computing_data_reduction 'Siemens SHELXTL'
_computing_molecular_graphics 'Siemens SHELXTL'
_computing_publication_material 'Siemens SHELXTL'
_computing_structure_refinement 'SHELXL-97 (Sheldrick, 1997)'
_computing_structure_solution 'SHELXS-97 (Sheldrick, 1990)'
_diffrn_ambient_temperature 138(2)
_diffrn_measured_fraction_theta_full 0.998
_diffrn_measured_fraction_theta_max 0.998
_diffrn_measurement_device_type 'Siemens SMART'
_diffrn_measurement_method '\w scans'
_diffrn_radiation_monochromator graphite
_diffrn_radiation_source 'sealed tube'
_diffrn_radiation_type MoK\a
_diffrn_radiation_wavelength 0.71073
_diffrn_reflns_av_R_equivalents 0.1533
_diffrn_reflns_av_sigmaI/netI 0.1594
_diffrn_reflns_limit_h_max 36
_diffrn_reflns_limit_h_min -36
_diffrn_reflns_limit_k_max 13
_diffrn_reflns_limit_k_min -15
_diffrn_reflns_limit_l_max 45
_diffrn_reflns_limit_l_min -45
_diffrn_reflns_number 47076
_diffrn_reflns_theta_full 22.50
_diffrn_reflns_theta_max 22.50
_diffrn_reflns_theta_min 1.51
_exptl_absorpt_coefficient_mu 4.597
_exptl_absorpt_correction_T_max 0.92
_exptl_absorpt_correction_T_min 0.82
_exptl_absorpt_correction_type multi-scan
_exptl_absorpt_process_details 'Blessing, Acta Cryst. (1995) A51 33-38.'
_exptl_crystal_colour red
_exptl_crystal_density_diffrn 1.577
_exptl_crystal_description block
_exptl_crystal_F_000 9178
_exptl_crystal_size_max .22
_exptl_crystal_size_mid .18
_exptl_crystal_size_min .16
_refine_diff_density_max 1.710
_refine_diff_density_min -0.982
_refine_diff_density_rms 0.190
_refine_ls_extinction_coef 0.000001(4)
_refine_ls_extinction_expression Fc^*^=kFc[1+0.001xFc^2^\l^3^/sin(2\q)]^-1/4^
_refine_ls_extinction_method SHELXL
_refine_ls_goodness_of_fit_ref 0.966
_refine_ls_hydrogen_treatment mixed
_refine_ls_matrix_type full
_refine_ls_number_parameters 1108
_refine_ls_number_reflns 12965
_refine_ls_number_restraints 376
_refine_ls_restrained_S_all 0.954
_refine_ls_R_factor_all 0.1450
_refine_ls_R_factor_gt 0.0642
_refine_ls_shift/su_max 0.718
_refine_ls_shift/su_mean 0.011
_refine_ls_structure_factor_coef Fsqd
_refine_ls_weighting_details 'calc w=1/[\s^2^(Fo^2^)+(0.0640P)^2^+0.0000P] where P=(Fo^2^+2Fc^2^)/3'
_refine_ls_weighting_scheme calc
_refine_ls_wR_factor_gt 0.1339
_refine_ls_wR_factor_ref 0.1606
_reflns_number_gt 7043
_reflns_number_total 12965
_reflns_threshold_expression >2sigma(I)
_cod_data_source_file ja001672s_2.cif
_cod_data_source_block rs14
_cod_database_code 4116189

loop_
_symmetry_equiv_pos_as_xyz
'x, y, z'
'-x, y, -z+1/2'
'x+1/2, y+1/2, z'
'-x+1/2, y+1/2, -z+1/2'
'-x, -y, -z'
'x, -y, z-1/2'
'-x+1/2, -y+1/2, -z'
'x+1/2, -y+1/2, z-1/2'

loop_
_atom_site_label
_atom_site_type_symbol
_atom_site_fract_x
_atom_site_fract_y
_atom_site_fract_z
_atom_site_U_iso_or_equiv
_atom_site_adp_type
_atom_site_occupancy
_atom_site_symmetry_multiplicity
_atom_site_calc_flag
_atom_site_refinement_flags
_atom_site_disorder_assembly
_atom_site_disorder_group
Pt1 Pt 0.38586(2) 0.82236(4) 0.870472(16) 0.0311(2) Uani 1 1 d . A .
Pt2 Pt 0.26628(2) 1.05888(4) 0.889888(15) 0.0302(2) Uani 1 1 d . A .
Tl1 Tl 0.32712(2) 0.93884(5) 0.882991(16) 0.0399(2) Uani 1 1 d . . .
P1 P 0.36422(15) 0.6931(3) 0.88907(11) 0.0428(13) Uani 1 1 d . . .
P2 P 0.21741(14) 1.0327(3) 0.83887(11) 0.0364(12) Uani 1 1 d . A .
P3 P 0.44307(13) 0.8954(3) 0.90424(11) 0.0325(11) Uani 1 1 d . . .
P4 P 0.25366(16) 0.9861(3) 0.93368(12) 0.0440(13) Uani 1 1 d . . .
P5 P 0.37518(14) 0.8565(3) 0.81547(11) 0.0360(12) Uani 1 1 d . . .
P6 P 0.30256(14) 1.1913(3) 0.89866(10) 0.0332(11) Uani 1 1 d . . .
N1 N 0.2815(4) 0.7190(9) 0.8602(3) 0.036(4) Uani 1 1 d . . .
N2 N 0.2232(4) 0.8538(10) 0.8400(3) 0.036(4) Uani 1 1 d . A .
N3 N 0.4084(4) 0.9160(8) 0.9541(3) 0.033(3) Uani 1 1 d . . .
N4 N 0.3338(4) 0.9449(9) 0.9652(3) 0.037(4) Uani 1 1 d . . .
N5 N 0.3730(4) 1.0352(9) 0.8208(3) 0.030(3) Uani 1 1 d . . .
N6 N 0.3422(4) 1.1690(8) 0.8522(3) 0.026(3) Uani 1 1 d . . .
C1 C 0.3094(5) 0.6568(13) 0.8694(4) 0.045(5) Uani 1 1 d . A .
C2 C 0.2997(6) 0.5634(12) 0.8657(5) 0.065(6) Uani 1 1 d . . .
H2A H 0.3208 0.5206 0.8729 0.078 Uiso 1 1 calc R A .
C3 C 0.2587(7) 0.5363(13) 0.8513(5) 0.060(6) Uani 1 1 d . A .
H3A H 0.2516 0.4755 0.8491 0.072 Uiso 1 1 calc R . .
C4 C 0.2277(6) 0.6047(13) 0.8400(4) 0.044(5) Uani 1 1 d . . .
C5 C 0.2403(6) 0.6965(14) 0.8453(4) 0.048(5) Uani 1 1 d . A .
C6 C 0.2105(5) 0.7675(12) 0.8347(4) 0.042(5) Uani 1 1 d . . .
C7 C 0.1689(5) 0.7431(12) 0.8196(4) 0.042(5) Uani 1 1 d . A .
C8 C 0.1400(5) 0.8132(16) 0.8098(5) 0.065(6) Uani 1 1 d . . .
H8A H 0.1121 0.8008 0.7987 0.078 Uiso 1 1 calc R A .
C9 C 0.1529(5) 0.8973(12) 0.8163(4) 0.039(5) Uani 1 1 d . A .
H9A H 0.1336 0.9442 0.8109 0.047 Uiso 1 1 calc R . .
C10 C 0.1958(5) 0.9168(10) 0.8314(4) 0.027(4) Uani 1 1 d . . .
C11 C 0.1845(7) 0.5889(14) 0.8241(5) 0.066(6) Uani 1 1 d . A .
H11A H 0.1757 0.5293 0.8206 0.080 Uiso 1 1 calc R . .
C12 C 0.1566(6) 0.6511(12) 0.8140(4) 0.050(5) Uani 1 1 d . . .
H12A H 0.1289 0.6360 0.8033 0.060 Uiso 1 1 calc R A .
C13 C 0.4450(6) 0.9005(10) 0.9494(4) 0.036(4) Uani 1 1 d . A .
C14 C 0.4822(5) 0.8855(11) 0.9748(4) 0.044(5) Uani 1 1 d . . .
H14A H 0.5070 0.8762 0.9698 0.053 Uiso 1 1 calc R A .
C15 C 0.4814(6) 0.8847(12) 1.0077(4) 0.057(6) Uani 1 1 d . A .
H15A H 0.5057 0.8765 1.0253 0.068 Uiso 1 1 calc R . .
C16 C 0.4434(6) 0.8964(12) 1.0136(4) 0.044(5) Uani 1 1 d . . .
C17 C 0.4075(6) 0.9141(11) 0.9867(4) 0.040(5) Uani 1 1 d . A .
C18 C 0.3678(6) 0.9289(11) 0.9921(4) 0.040(4) Uani 1 1 d . A .
C19 C 0.3673(8) 0.9314(16) 1.0258(5) 0.081(8) Uani 1 1 d . . .
C20 C 0.3279(9) 0.948(2) 1.0297(6) 0.131(12) Uani 1 1 d . B .
H20A H 0.3248 0.9428 1.0510 0.157 Uiso 1 1 calc R . .
C21 C 0.2946(8) 0.970(2) 1.0040(6) 0.131(13) Uani 1 1 d . . .
H21A H 0.2697 0.9868 1.0074 0.158 Uiso 1 1 calc R B .
C22 C 0.2985(6) 0.9657(12) 0.9716(5) 0.057(6) Uani 1 1 d . B .
C23 C 0.4394(7) 0.8947(14) 1.0467(5) 0.069(6) Uani 1 1 d . A .
H23A H 0.4627 0.8814 1.0648 0.083 Uiso 1 1 calc R . .
C24 C 0.4034(7) 0.9115(15) 1.0522(5) 0.075(7) Uani 1 1 d . A .
H24A H 0.4020 0.9101 1.0740 0.089 Uiso 1 1 calc R . .
C25 C 0.3888(5) 0.9728(11) 0.8057(4) 0.039(4) Uani 1 1 d . A .
C26 C 0.4109(6) 0.9932(13) 0.7833(4) 0.051(5) Uani 1 1 d . . .
H26A H 0.4214 0.9467 0.7732 0.061 Uiso 1 1 calc R A .
C27 C 0.4174(5) 1.0810(11) 0.7761(4) 0.040(5) Uani 1 1 d . A .
H27A H 0.4330 1.0949 0.7618 0.048 Uiso 1 1 calc R . .
C28 C 0.3998(5) 1.1507(12) 0.7909(4) 0.036(4) Uani 1 1 d . . .
C29 C 0.3787(5) 1.1234(11) 0.8139(4) 0.033(4) Uani 1 1 d . A .
C30 C 0.3615(5) 1.1919(11) 0.8294(4) 0.032(4) Uani 1 1 d . A .
C31 C 0.3650(4) 1.2850(11) 0.8208(4) 0.030(4) Uani 1 1 d . . .
C32 C 0.3469(5) 1.3502(13) 0.8353(4) 0.046(5) Uani 1 1 d . B .
H32A H 0.3488 1.4110 0.8305 0.055 Uiso 1 1 calc R . .
C33 C 0.3258(5) 1.3224(11) 0.8574(4) 0.038(4) Uani 1 1 d . . .
H33A H 0.3119 1.3642 0.8667 0.046 Uiso 1 1 calc R B .
C34 C 0.3257(4) 1.2318(10) 0.8655(4) 0.025(4) Uani 1 1 d . B .
C35 C 0.4035(6) 1.2416(12) 0.7845(4) 0.045(5) Uani 1 1 d . A .
H35A H 0.4184 1.2578 0.7700 0.054 Uiso 1 1 calc R . .
C36 C 0.3872(5) 1.3050(12) 0.7976(4) 0.039(5) Uani 1 1 d . A .
H36A H 0.3900 1.3648 0.7919 0.047 Uiso 1 1 calc R . .
C37 C 0.3944(6) 0.5988(12) 0.8814(5) 0.049(5) Uani 1 1 d . A .
C38 C 0.4101(7) 0.5307(14) 0.9026(6) 0.075(7) Uani 1 1 d . . .
H38A H 0.4053 0.5288 0.9233 0.090 Uiso 1 1 calc R A .
C39 C 0.4339(8) 0.4612(16) 0.8936(7) 0.104(10) Uani 1 1 d . A .
H39A H 0.4444 0.4147 0.9087 0.125 Uiso 1 1 calc R . .
C40 C 0.4419(10) 0.460(2) 0.8646(9) 0.116(12) Uani 1 1 d . . .
H40A H 0.4570 0.4129 0.8594 0.139 Uiso 1 1 calc R A .
C41 C 0.4275(8) 0.5294(18) 0.8421(8) 0.101(9) Uani 1 1 d . A .
H41A H 0.4334 0.5323 0.8218 0.121 Uiso 1 1 calc R . .
C42 C 0.4037(7) 0.5951(13) 0.8518(6) 0.074(7) Uani 1 1 d . . .
H42A H 0.3930 0.6412 0.8365 0.089 Uiso 1 1 calc R A .
C43 C 0.3694(7) 0.6864(14) 0.9343(4) 0.076(3) Uani 0.680(12) 1 d PGU A .
C44 C 0.4089(6) 0.6889(14) 0.9577(6) 0.076(3) Uani 0.680(12) 1 d PGU . .
C45 C 0.4132(5) 0.6883(14) 0.9917(5) 0.076(3) Uani 0.680(12) 1 d PGU A .
C46 C 0.3780(7) 0.6851(14) 1.0024(4) 0.076(3) Uani 0.680(12) 1 d PGU . .
C47 C 0.3385(6) 0.6826(14) 0.9791(5) 0.076(3) Uani 0.680(12) 1 d PGU A .
C48 C 0.3342(5) 0.6832(14) 0.9450(5) 0.076(3) Uani 0.680(12) 1 d PGU . .
C43A C 0.3602(15) 0.661(3) 0.9298(8) 0.076(3) Uani 0.320(12) 1 d PGU A 3
C44A C 0.3738(14) 0.725(2) 0.9550(12) 0.076(3) Uani 0.320(12) 1 d PGU A 3
C45A C 0.3742(14) 0.705(3) 0.9875(10) 0.076(3) Uani 0.320(12) 1 d PGU A 3
C46A C 0.3608(15) 0.621(3) 0.9947(8) 0.076(3) Uani 0.320(12) 1 d PGU A 3
C47A C 0.3472(14) 0.557(2) 0.9694(12) 0.076(3) Uani 0.320(12) 1 d PGU A 3
C48A C 0.3469(14) 0.577(3) 0.9370(10) 0.076(3) Uani 0.320(12) 1 d PGU A 3
C49 C 0.17239(13) 1.1028(4) 0.83581(14) 0.054(5) Uani 1 1 d G . .
C50 C 0.16206(13) 1.1737(4) 0.81304(15) 0.072(7) Uani 1 1 d G A .
H50A H 0.1774 1.1833 0.7982 0.087 Uiso 1 1 calc R . .
C51 C 0.12885(14) 1.2303(4) 0.81240(17) 0.116(10) Uani 1 1 d G A .
H51A H 0.1219 1.2777 0.7972 0.139 Uiso 1 1 calc R . .
C52 C 0.10597(14) 1.2160(5) 0.83453(18) 0.121(12) Uani 1 1 d G A .
H52A H 0.0838 1.2538 0.8341 0.145 Uiso 1 1 calc R . .
C53 C 0.11631(14) 1.1451(5) 0.85730(17) 0.115(11) Uani 1 1 d G A .
H53A H 0.1010 1.1355 0.8721 0.138 Uiso 1 1 calc R . .
C54 C 0.14951(13) 1.0885(5) 0.85794(16) 0.096(8) Uani 1 1 d G A .
H54A H 0.1564 1.0411 0.8732 0.115 Uiso 1 1 calc R . .
C55 C 0.22542(13) 1.0476(3) 0.79781(12) 0.037(4) Uani 1 1 d G A .
C56 C 0.26526(13) 1.0649(3) 0.79593(10) 0.050(5) Uani 1 1 d G A .
H56A H 0.2877 1.0690 0.8154 0.060 Uiso 1 1 calc R . .
C57 C 0.27159(14) 1.0759(4) 0.76490(10) 0.055(5) Uani 1 1 d G A .
H57A H 0.2982 1.0875 0.7636 0.066 Uiso 1 1 calc R . .
C58 C 0.23808(16) 1.0697(4) 0.73575(11) 0.054(5) Uani 1 1 d G A .
H58A H 0.2423 1.0771 0.7150 0.064 Uiso 1 1 calc R . .
C59 C 0.19824(15) 1.0525(4) 0.73762(12) 0.052(5) Uani 1 1 d G A .
H59A H 0.1758 1.0483 0.7181 0.063 Uiso 1 1 calc R . .
C60 C 0.19191(13) 1.0414(4) 0.76866(12) 0.060(6) Uani 1 1 d G A .
H60A H 0.1653 1.0298 0.7699 0.072 Uiso 1 1 calc R . .
C61 C 0.49260(15) 0.8359(5) 0.90704(13) 0.056(6) Uani 1 1 d G A .
C62 C 0.53051(14) 0.8814(5) 0.91539(13) 0.061(6) Uani 1 1 d G A .
H62A H 0.5312 0.9437 0.9183 0.073 Uiso 1 1 calc R . .
C63 C 0.56735(15) 0.8339(6) 0.91947(15) 0.078(7) Uani 1 1 d G A .
H63A H 0.5927 0.8644 0.9251 0.093 Uiso 1 1 calc R . .
C64 C 0.56628(18) 0.7408(6) 0.91519(16) 0.084(8) Uani 1 1 d G A .
H64A H 0.5909 0.7089 0.9179 0.101 Uiso 1 1 calc R . .
C65 C 0.52837(19) 0.6952(5) 0.90684(17) 0.101(9) Uani 1 1 d G A .
H65A H 0.5277 0.6329 0.9040 0.121 Uiso 1 1 calc R . .
C66 C 0.49153(18) 0.7428(4) 0.90276(15) 0.076(7) Uani 1 1 d G A .
H66A H 0.4662 0.7123 0.8972 0.091 Uiso 1 1 calc R . .
C67 C 0.45245(12) 1.0139(4) 0.89551(11) 0.041(5) Uani 1 1 d G A .
C68 C 0.43757(13) 1.0834(4) 0.91102(12) 0.046(5) Uani 1 1 d G A .
H68A H 0.4241 1.0702 0.9268 0.056 Uiso 1 1 calc R . .
C69 C 0.44288(13) 1.1727(4) 0.90297(15) 0.053(5) Uani 1 1 d G A .
H69A H 0.4329 1.2192 0.9134 0.064 Uiso 1 1 calc R . .
C70 C 0.46307(13) 1.1925(4) 0.87939(17) 0.053(5) Uani 1 1 d G A .
H70A H 0.4666 1.2522 0.8740 0.063 Uiso 1 1 calc R . .
C71 C 0.47795(13) 1.1230(4) 0.86388(15) 0.059(6) Uani 1 1 d G A .
H71A H 0.4915 1.1362 0.8481 0.071 Uiso 1 1 calc R . .
C72 C 0.47264(12) 1.0337(4) 0.87193(12) 0.050(5) Uani 1 1 d G A .
H72A H 0.4826 0.9872 0.8615 0.060 Uiso 1 1 calc R . .
C73 C 0.21610(18) 1.0516(6) 0.95029(14) 0.060(6) Uani 1 1 d G A .
C74 C 0.1869(2) 1.0132(7) 0.96357(17) 0.065(18) Uani 0.50 1 d PGU A .
C75 C 0.1635(2) 1.0678(8) 0.97807(18) 0.148(14) Uani 1 1 d G A .
C76 C 0.1694(2) 1.1608(8) 0.97929(17) 0.19(6) Uani 0.50 1 d PGU A .
C77 C 0.1986(2) 1.1991(7) 0.96601(16) 0.13(3) Uani 0.50 1 d PGU A .
C78 C 0.22196(18) 1.1445(6) 0.95152(14) 0.17(5) Uani 0.50 1 d PGU A .
C79 C 0.236(3) 0.868(4) 0.938(2) 0.095(6) Uani 0.199(13) 1 d PGU B .
C80 C 0.225(3) 0.840(5) 0.9661(16) 0.095(8) Uani 0.199(13) 1 d PGU . .
C81 C 0.205(3) 0.758(5) 0.9655(17) 0.097(8) Uani 0.199(13) 1 d PGU B .
C82 C 0.196(3) 0.704(4) 0.937(2) 0.101(7) Uani 0.199(13) 1 d PGU . .
C83 C 0.207(3) 0.732(5) 0.9093(16) 0.102(6) Uani 0.199(13) 1 d PGU B .
C84 C 0.227(3) 0.814(5) 0.9099(16) 0.098(6) Uani 0.199(13) 1 d PGU . .
C79A C 0.2263(7) 0.8700(10) 0.9243(5) 0.094(6) Uani 0.801(13) 1 d PGU B 3
C80A C 0.1839(7) 0.8640(11) 0.9073(5) 0.101(6) Uani 0.801(13) 1 d PGU B 3
C81A C 0.1652(5) 0.7799(15) 0.8991(5) 0.106(6) Uani 0.801(13) 1 d PGU B 3
C82A C 0.1890(7) 0.7018(10) 0.9078(5) 0.105(6) Uani 0.801(13) 1 d PGU B 3
C83A C 0.2314(7) 0.7078(11) 0.9248(5) 0.103(6) Uani 0.801(13) 1 d PGU B 3
C84A C 0.2501(5) 0.7919(15) 0.9330(4) 0.098(6) Uani 0.801(13) 1 d PGU B 3
C85 C 0.40976(17) 0.7842(3) 0.80025(13) 0.044(5) Uani 1 1 d G A .
C86 C 0.45242(17) 0.7935(4) 0.81574(14) 0.065(6) Uani 1 1 d G . .
H86A H 0.4623 0.8379 0.8319 0.079 Uiso 1 1 calc R A .
C87 C 0.48028(19) 0.7364(5) 0.80710(16) 0.073(7) Uani 1 1 d G A .
H87A H 0.5088 0.7426 0.8175 0.087 Uiso 1 1 calc R . .
C88 C 0.4655(2) 0.6700(4) 0.78296(16) 0.091(8) Uani 1 1 d G . .
H88A H 0.4841 0.6318 0.7772 0.109 Uiso 1 1 calc R A .
C89 C 0.4228(2) 0.6606(4) 0.76746(15) 0.078(7) Uani 1 1 d G A .
H89A H 0.4129 0.6162 0.7513 0.094 Uiso 1 1 calc R . .
C90 C 0.3950(2) 0.7177(3) 0.77611(13) 0.059(6) Uani 1 1 d G . .
H90A H 0.3664 0.7115 0.7657 0.071 Uiso 1 1 calc R A .
C91 C 0.32455(16) 0.8457(3) 0.78255(11) 0.034(4) Uani 1 1 d G A .
C92 C 0.32152(19) 0.8608(3) 0.74915(11) 0.042(5) Uani 1 1 d G . .
H92A H 0.3451 0.8772 0.7433 0.051 Uiso 1 1 calc R A .
C93 C 0.2833(2) 0.8512(4) 0.72448(12) 0.052(5) Uani 1 1 d G A .
H93A H 0.2813 0.8613 0.7021 0.062 Uiso 1 1 calc R . .
C94 C 0.24810(19) 0.8266(4) 0.73320(15) 0.053(5) Uani 1 1 d G . .
H94A H 0.2225 0.8202 0.7167 0.064 Uiso 1 1 calc R A .
C95 C 0.25113(17) 0.8115(4) 0.76660(16) 0.043(5) Uani 1 1 d G A .
H95A H 0.2276 0.7950 0.7724 0.052 Uiso 1 1 calc R . .
C96 C 0.28935(16) 0.8210(3) 0.79128(14) 0.035(4) Uani 1 1 d G . .
H96A H 0.2914 0.8109 0.8136 0.042 Uiso 1 1 calc R A .
C97 C 0.26868(18) 1.2842(3) 0.90202(15) 0.044(5) Uani 1 1 d G B .
C98 C 0.23261(18) 1.2922(4) 0.87499(16) 0.048(5) Uani 1 1 d G . .
H98A H 0.2285 1.2546 0.8565 0.057 Uiso 1 1 calc R B .
C99 C 0.2027(2) 1.3563(4) 0.87561(18) 0.070(6) Uani 1 1 d G B .
H99A H 0.1785 1.3616 0.8575 0.084 Uiso 1 1 calc R . .
C100 C 0.2088(2) 1.4125(4) 0.90327(19) 0.113(10) Uani 1 1 d G . .
H10A H 0.1888 1.4554 0.9037 0.136 Uiso 1 1 calc R B .
C101 C 0.2449(2) 1.4045(4) 0.93030(18) 0.151(14) Uani 1 1 d G B .
H10B H 0.2490 1.4421 0.9488 0.181 Uiso 1 1 calc R . .
C102 C 0.2748(2) 1.3404(4) 0.92968(16) 0.093(9) Uani 1 1 d G . .
H10C H 0.2990 1.3351 0.9478 0.111 Uiso 1 1 calc R B .
C103 C 0.34955(17) 1.2136(4) 0.93502(13) 0.046(5) Uani 1 1 d G B .
C104 C 0.36827(18) 1.2983(4) 0.93922(15) 0.077(7) Uani 1 1 d G . .
H10D H 0.3577 1.3436 0.9236 0.092 Uiso 1 1 calc R B .
C105 C 0.4028(2) 1.3152(5) 0.96682(16) 0.070(6) Uani 1 1 d G B .
H10E H 0.4153 1.3719 0.9696 0.083 Uiso 1 1 calc R . .
C106 C 0.4186(2) 1.2475(5) 0.99022(14) 0.062(6) Uani 1 1 d G . .
H10F H 0.4418 1.2589 1.0087 0.075 Uiso 1 1 calc R B .
C107 C 0.3999(2) 1.1629(5) 0.98602(12) 0.061(6) Uani 1 1 d G B .
H10G H 0.4105 1.1176 1.0017 0.073 Uiso 1 1 calc R . .
C108 C 0.36537(19) 1.1459(4) 0.95842(11) 0.064(6) Uani 1 1 d G . .
H10H H 0.3528 1.0893 0.9556 0.077 Uiso 1 1 calc R B .
C74A C 0.189(2) 0.990(6) 0.962(2) 0.18(4) Uiso 0.50 1 d P A 3
C76A C 0.1664(11) 1.157(2) 0.9765(9) 0.031(14) Uiso 0.50 1 d P A 3
C77A C 0.183(2) 1.190(3) 0.9609(11) 0.071(15) Uiso 0.50 1 d P A 3
C78A C 0.2119(12) 1.134(2) 0.9448(9) 0.027(10) Uiso 0.50 1 d P A 3
Cl2S Cl 0.5467(10) 1.491(2) 0.7884(8) 0.136(11) Uiso 0.25 1 d P . .
C1S C 0.5000 1.348(4) 0.7500 0.070(17) Uiso 0.50 2 d SP . .
Cl1S Cl 0.5470(3) 1.4362(8) 0.7469(3) 0.074(3) Uiso 0.50 1 d P . .
N7A N 0.5997(8) 1.0234(18) 0.8624(5) 0.062(8) Uiso 0.430(4) 1 d PD . .
O1A O 0.6325(9) 1.030(2) 0.8827(8) 0.122(6) Uiso 0.430(4) 1 d PD . .
O2A O 0.5862(11) 0.951(2) 0.8539(9) 0.122(6) Uiso 0.430(4) 1 d PD . .
O3A O 0.5830(11) 1.093(2) 0.8522(9) 0.122(6) Uiso 0.430(4) 1 d PD . .
N7B N 0.5630(11) 0.952(2) 0.7949(8) 0.062(8) Uiso 0.295(8) 1 d PD . .
O1B O 0.5999(11) 0.950(4) 0.7996(13) 0.122(6) Uiso 0.295(8) 1 d PD . .
O2B O 0.5397(14) 0.905(3) 0.7741(11) 0.122(6) Uiso 0.295(8) 1 d PD . .
O3B O 0.5522(15) 1.004(3) 0.8128(12) 0.122(6) Uiso 0.295(8) 1 d PD . .
N7C N 0.5516(9) 1.402(3) 0.8619(10) 0.062(8) Uiso 0.275(8) 1 d PD E .
O1C O 0.5527(18) 1.328(3) 0.8501(13) 0.122(6) Uiso 0.275(8) 1 d PD . .
O2C O 0.5407(18) 1.467(3) 0.8439(12) 0.122(6) Uiso 0.275(8) 1 d PD . .
O3C O 0.5618(19) 1.406(4) 0.8921(10) 0.122(6) Uiso 0.275(8) 1 d PD . .
C3S C 0.5319(10) 0.523(2) 0.9652(8) 0.035(8) Uiso 0.50 1 d P C 2
O1S O 0.5055(9) 0.5253(19) 0.9838(7) 0.080(9) Uiso 0.50 1 d P . 2
O1W O 0.4651(4) 1.1937(9) 0.7160(3) 0.079(4) Uiso 1 1 d . D 2
O2S O 0.5818(10) 1.463(2) 0.9098(8) 0.101(11) Uiso 0.50 1 d P E 2
C4S C 0.5601(15) 1.328(4) 0.8983(12) 0.101(16) Uiso 0.50 1 d P E 2

loop_
_atom_site_aniso_label
_atom_site_aniso_U_11
_atom_site_aniso_U_22
_atom_site_aniso_U_33
_atom_site_aniso_U_23
_atom_site_aniso_U_13
_atom_site_aniso_U_12
Pt1 0.0341(4) 0.0252(4) 0.0273(4) -0.0037(3) -0.0006(3) 0.0055(3)
Pt2 0.0357(4) 0.0280(4) 0.0273(4) 0.0004(3) 0.0101(3) 0.0035(3)
Tl1 0.0421(4) 0.0374(4) 0.0388(4) 0.0004(3) 0.0102(4) 0.0121(4)
P1 0.054(3) 0.030(3) 0.035(3) 0.005(2) 0.000(2) 0.006(2)
P2 0.035(3) 0.033(3) 0.036(3) -0.005(2) 0.004(2) 0.006(2)
P3 0.030(3) 0.032(3) 0.030(3) -0.004(2) 0.001(2) 0.009(2)
P4 0.054(3) 0.036(3) 0.053(3) 0.016(2) 0.034(3) 0.011(3)
P5 0.036(3) 0.038(3) 0.030(3) -0.010(2) 0.003(2) 0.002(2)
P6 0.046(3) 0.025(3) 0.028(3) -0.002(2) 0.010(2) 0.003(2)
N1 0.030(9) 0.033(9) 0.047(10) 0.008(7) 0.014(8) 0.011(8)
N2 0.027(8) 0.047(10) 0.031(9) 0.005(7) 0.002(7) 0.004(8)
N3 0.041(9) 0.029(8) 0.036(9) -0.005(6) 0.021(7) 0.004(7)
N4 0.030(8) 0.044(9) 0.045(9) 0.014(7) 0.022(8) 0.024(8)
N5 0.032(8) 0.030(9) 0.026(8) -0.001(7) 0.007(7) -0.003(7)
N6 0.036(8) 0.016(8) 0.024(8) 0.006(6) 0.004(7) 0.006(7)
C1 0.040(12) 0.056(14) 0.046(12) 0.006(10) 0.023(10) -0.005(11)
C2 0.061(15) 0.011(11) 0.118(19) 0.015(11) 0.019(14) 0.015(11)
C3 0.070(16) 0.034(13) 0.081(16) 0.000(11) 0.031(13) 0.005(12)
C4 0.054(14) 0.039(13) 0.041(12) 0.008(9) 0.015(11) -0.007(11)
C5 0.049(13) 0.068(16) 0.033(11) 0.023(10) 0.019(10) 0.013(12)
C6 0.032(12) 0.035(12) 0.062(14) -0.004(10) 0.017(10) -0.008(10)
C7 0.022(11) 0.039(12) 0.060(13) 0.013(10) 0.007(10) -0.001(10)
C8 0.018(11) 0.099(19) 0.070(15) -0.014(14) 0.003(10) -0.026(13)
C9 0.023(11) 0.038(12) 0.055(13) 0.006(9) 0.011(10) 0.011(9)
C10 0.030(11) 0.026(10) 0.027(10) -0.003(8) 0.012(8) 0.002(9)
C11 0.071(17) 0.037(14) 0.078(16) -0.002(11) 0.003(14) -0.020(13)
C12 0.036(12) 0.042(13) 0.055(13) -0.010(10) -0.013(10) -0.017(11)
C13 0.043(12) 0.025(10) 0.026(10) -0.004(8) -0.008(10) -0.007(9)
C14 0.039(12) 0.052(13) 0.036(12) -0.002(9) 0.002(10) 0.009(10)
C15 0.062(15) 0.063(14) 0.028(12) 0.005(9) -0.012(11) -0.006(11)
C16 0.047(13) 0.061(13) 0.024(11) 0.006(9) 0.009(10) -0.001(10)
C17 0.057(13) 0.037(11) 0.024(11) 0.012(8) 0.010(10) 0.004(9)
C18 0.052(13) 0.033(11) 0.036(11) 0.011(9) 0.014(10) 0.007(10)
C19 0.092(18) 0.12(2) 0.035(13) 0.040(13) 0.030(14) 0.049(16)
C20 0.15(3) 0.21(3) 0.067(19) 0.07(2) 0.08(2) 0.08(3)
C21 0.10(2) 0.26(4) 0.065(17) 0.09(2) 0.063(17) 0.11(2)
C22 0.083(16) 0.044(12) 0.056(13) 0.035(10) 0.039(12) 0.031(11)
C23 0.061(15) 0.097(18) 0.032(13) 0.002(11) -0.014(12) 0.012(13)
C24 0.076(17) 0.11(2) 0.043(14) 0.012(13) 0.033(14) 0.003(15)
C25 0.040(11) 0.037(11) 0.029(10) -0.008(8) -0.004(9) 0.001(9)
C26 0.055(13) 0.054(14) 0.047(13) -0.013(10) 0.020(11) 0.003(11)
C27 0.038(11) 0.042(12) 0.048(12) 0.011(9) 0.024(10) 0.001(9)
C28 0.025(10) 0.058(14) 0.023(10) -0.003(9) 0.003(8) 0.004(9)
C29 0.022(10) 0.040(12) 0.030(10) 0.004(8) 0.000(9) 0.011(9)
C30 0.027(10) 0.029(11) 0.031(10) 0.005(8) -0.002(8) 0.006(8)
C31 0.005(8) 0.037(11) 0.042(11) 0.016(9) -0.001(8) -0.001(8)
C32 0.035(11) 0.050(13) 0.048(12) 0.002(10) 0.006(10) 0.009(10)
C33 0.038(11) 0.031(11) 0.041(11) 0.008(9) 0.005(9) 0.009(9)
C34 0.015(9) 0.014(10) 0.031(10) 0.007(8) -0.014(8) -0.002(7)
C35 0.056(13) 0.035(12) 0.054(13) 0.012(10) 0.029(11) -0.009(10)
C36 0.029(10) 0.031(11) 0.045(12) 0.010(9) -0.007(9) -0.014(9)
C37 0.048(13) 0.039(12) 0.049(13) 0.018(10) -0.003(11) 0.016(10)
C38 0.076(16) 0.054(15) 0.073(17) -0.021(13) -0.010(14) 0.001(13)
C39 0.10(2) 0.048(17) 0.11(2) -0.029(16) -0.045(19) 0.015(15)
C40 0.13(3) 0.07(2) 0.15(3) -0.07(2) 0.05(3) -0.03(2)
C41 0.10(2) 0.063(19) 0.15(3) -0.009(19) 0.06(2) 0.001(17)
C42 0.110(19) 0.032(13) 0.11(2) 0.009(12) 0.079(17) 0.008(13)
C43 0.086(4) 0.069(4) 0.072(4) 0.004(3) 0.020(3) -0.004(3)
C44 0.086(4) 0.069(4) 0.072(4) 0.004(3) 0.020(3) -0.004(3)
C45 0.086(4) 0.069(4) 0.072(4) 0.004(3) 0.020(3) -0.004(3)
C46 0.086(4) 0.069(4) 0.072(4) 0.004(3) 0.020(3) -0.004(3)
C47 0.086(4) 0.069(4) 0.072(4) 0.004(3) 0.020(3) -0.004(3)
C48 0.086(4) 0.069(4) 0.072(4) 0.004(3) 0.020(3) -0.004(3)
C43A 0.085(4) 0.069(4) 0.072(4) 0.004(3) 0.020(3) -0.004(3)
C44A 0.085(4) 0.069(4) 0.072(4) 0.004(3) 0.020(3) -0.004(3)
C45A 0.086(4) 0.069(4) 0.072(4) 0.004(3) 0.020(3) -0.004(3)
C46A 0.086(4) 0.069(4) 0.072(4) 0.004(3) 0.020(3) -0.004(3)
C47A 0.085(4) 0.070(4) 0.072(4) 0.004(3) 0.020(3) -0.004(3)
C48A 0.085(4) 0.069(4) 0.072(4) 0.004(3) 0.020(3) -0.004(3)
C49 0.054(13) 0.051(13) 0.054(14) -0.025(10) 0.014(11) -0.003(11)
C50 0.067(15) 0.072(16) 0.077(16) -0.006(13) 0.022(13) 0.054(13)
C51 0.10(2) 0.17(3) 0.059(18) -0.008(17) 0.004(16) 0.05(2)
C52 0.044(15) 0.21(3) 0.068(19) -0.03(2) -0.037(14) 0.050(19)
C53 0.060(17) 0.19(3) 0.09(2) -0.05(2) 0.025(16) 0.049(19)
C54 0.068(16) 0.12(2) 0.11(2) 0.009(16) 0.047(16) 0.046(16)
C55 0.036(11) 0.030(11) 0.049(12) 0.008(9) 0.018(10) 0.005(9)
C56 0.059(13) 0.050(12) 0.029(11) -0.006(9) -0.003(10) 0.003(11)
C57 0.047(12) 0.063(14) 0.054(13) 0.008(11) 0.017(11) -0.028(11)
C58 0.082(15) 0.042(12) 0.021(10) 0.005(9) -0.007(11) 0.012(11)
C59 0.038(12) 0.065(14) 0.057(13) 0.009(11) 0.017(10) 0.022(11)
C60 0.072(15) 0.051(13) 0.045(13) -0.005(10) 0.000(12) 0.015(11)
C61 0.035(12) 0.085(16) 0.034(11) -0.009(11) -0.010(9) 0.002(12)
C62 0.036(12) 0.102(18) 0.037(13) 0.010(11) -0.001(10) 0.015(12)
C63 0.042(13) 0.15(2) 0.029(12) -0.014(13) -0.013(10) 0.025(15)
C64 0.060(15) 0.11(2) 0.065(16) -0.048(14) -0.003(13) 0.055(15)
C65 0.080(17) 0.080(18) 0.10(2) -0.036(15) -0.028(15) 0.058(16)
C66 0.072(16) 0.064(16) 0.073(16) -0.015(12) -0.005(13) 0.030(13)
C67 0.029(10) 0.061(13) 0.037(11) -0.019(9) 0.016(9) -0.007(9)
C68 0.030(11) 0.054(13) 0.044(12) -0.004(10) -0.005(9) 0.017(10)
C69 0.043(12) 0.049(13) 0.055(13) 0.011(11) -0.004(10) 0.008(11)
C70 0.046(12) 0.014(10) 0.072(14) 0.006(10) -0.020(11) 0.006(9)
C71 0.051(13) 0.069(16) 0.044(13) 0.012(11) -0.005(11) 0.020(12)
C72 0.025(10) 0.066(14) 0.045(12) 0.001(10) -0.011(9) 0.017(10)
C73 0.105(17) 0.036(13) 0.035(11) 0.008(9) 0.016(12) 0.017(12)
C74 0.06(2) 0.07(2) 0.07(2) -0.009(9) 0.034(11) -0.004(10)
C75 0.054(17) 0.24(4) 0.15(3) -0.10(3) 0.030(18) -0.05(2)
C76 0.18(6) 0.19(6) 0.18(6) 0.001(10) 0.06(2) 0.003(10)
C77 0.13(4) 0.13(4) 0.13(3) 0.002(10) 0.043(14) 0.006(10)
C78 0.17(5) 0.17(5) 0.17(5) 0.001(10) 0.057(17) 0.004(10)
C79 0.160(15) 0.056(10) 0.104(13) -0.008(10) 0.089(13) -0.038(11)
C80 0.161(17) 0.056(12) 0.102(15) -0.008(12) 0.089(15) -0.037(13)
C81 0.162(17) 0.057(12) 0.103(15) -0.009(12) 0.089(15) -0.037(13)
C82 0.166(15) 0.060(10) 0.106(13) -0.011(10) 0.085(13) -0.035(11)
C83 0.166(15) 0.060(9) 0.108(12) -0.010(9) 0.085(12) -0.036(10)
C84 0.162(15) 0.058(9) 0.106(12) -0.008(9) 0.087(12) -0.037(10)
C79A 0.157(15) 0.056(9) 0.104(13) -0.004(9) 0.091(12) -0.041(10)
C80A 0.162(15) 0.063(9) 0.108(13) -0.009(9) 0.085(12) -0.039(11)
C81A 0.167(15) 0.065(9) 0.113(13) -0.010(10) 0.082(12) -0.036(11)
C82A 0.169(15) 0.063(9) 0.110(12) -0.009(9) 0.084(12) -0.036(11)
C83A 0.168(15) 0.060(9) 0.108(12) -0.011(9) 0.083(12) -0.033(10)
C84A 0.163(15) 0.057(9) 0.106(12) -0.008(9) 0.087(12) -0.037(10)
C85 0.016(10) 0.062(13) 0.043(12) -0.005(10) -0.007(9) 0.025(9)
C86 0.067(15) 0.074(16) 0.054(14) -0.013(11) 0.016(12) 0.008(13)
C87 0.051(14) 0.105(19) 0.057(15) -0.016(13) 0.008(12) 0.030(13)
C88 0.11(2) 0.10(2) 0.077(18) -0.019(15) 0.045(17) 0.010(17)
C89 0.068(16) 0.103(19) 0.061(15) -0.009(13) 0.017(13) 0.017(15)
C90 0.068(14) 0.058(14) 0.046(13) -0.014(10) 0.010(11) 0.042(12)
C91 0.049(12) 0.015(9) 0.032(11) -0.011(7) 0.004(9) 0.006(8)
C92 0.043(12) 0.047(12) 0.036(12) 0.000(9) 0.011(10) 0.006(9)
C93 0.068(14) 0.042(12) 0.033(12) -0.011(9) -0.001(11) 0.010(11)
C94 0.041(12) 0.055(13) 0.041(12) -0.016(10) -0.022(10) -0.001(11)
C95 0.039(11) 0.048(12) 0.031(11) 0.010(9) -0.005(9) -0.005(10)
C96 0.023(9) 0.034(11) 0.041(11) -0.008(8) 0.000(9) -0.008(9)
C97 0.043(12) 0.047(12) 0.039(12) 0.021(9) 0.010(10) 0.019(10)
C98 0.050(12) 0.024(11) 0.075(15) 0.003(10) 0.029(12) 0.012(10)
C99 0.066(15) 0.071(16) 0.064(15) 0.030(12) 0.008(13) -0.009(13)
C100 0.11(2) 0.12(2) 0.11(2) 0.006(19) 0.036(19) 0.08(2)
C101 0.21(4) 0.13(3) 0.10(2) -0.06(2) 0.03(2) 0.08(3)
C102 0.102(19) 0.090(18) 0.072(16) -0.049(14) 0.007(14) 0.052(16)
C103 0.070(14) 0.038(12) 0.027(11) -0.014(9) 0.011(10) -0.005(11)
C104 0.101(18) 0.080(17) 0.028(12) -0.004(11) -0.013(12) -0.020(15)
C105 0.092(17) 0.054(14) 0.060(15) 0.020(12) 0.019(13) -0.011(13)
C106 0.036(12) 0.079(16) 0.062(15) -0.040(13) 0.001(11) 0.012(12)
C107 0.054(13) 0.062(15) 0.049(13) -0.001(11) -0.010(11) 0.003(12)
C108 0.083(16) 0.046(13) 0.050(14) -0.006(11) -0.002(13) -0.005(12)

loop_
_atom_type_symbol
_atom_type_description
_atom_type_scat_dispersion_real
_atom_type_scat_dispersion_imag
_atom_type_scat_source
C C 0.0033 0.0016 'International Tables Vol C Tables 4.2.6.8 and 6.1.1.4'
H H 0.0000 0.0000 'International Tables Vol C Tables 4.2.6.8 and 6.1.1.4'
N N 0.0061 0.0033 'International Tables Vol C Tables 4.2.6.8 and 6.1.1.4'
O O 0.0106 0.0060 'International Tables Vol C Tables 4.2.6.8 and 6.1.1.4'
P P 0.1023 0.0942 'International Tables Vol C Tables 4.2.6.8 and 6.1.1.4'
Pt Pt -1.7033 8.3905 'International Tables Vol C Tables 4.2.6.8 and 6.1.1.4'
Tl Tl -2.8358 9.6688 'International Tables Vol C Tables 4.2.6.8 and 6.1.1.4'
Cl Cl 0.1484 0.1585 'International Tables Vol C Tables 4.2.6.8 and 6.1.1.4'

loop_
_geom_angle_atom_site_label_1
_geom_angle_atom_site_label_2
_geom_angle_atom_site_label_3
_geom_angle
_geom_angle_site_symmetry_3
P1 Pt1 P5 124.50(16) .
P1 Pt1 P3 119.00(16) .
P5 Pt1 P3 111.40(16) .
P1 Pt1 Tl1 97.90(13) .
P5 Pt1 Tl1 98.67(11) .
P3 Pt1 Tl1 95.84(11) .
P4 Pt2 P6 119.97(17) .
P4 Pt2 P2 114.42(18) .
P6 Pt2 P2 119.43(16) .
P4 Pt2 Tl1 95.99(12) .
P6 Pt2 Tl1 101.04(11) .
P2 Pt2 Tl1 97.77(11) .
Pt1 Tl1 Pt2 175.27(3) .
C43A P1 C37 100.0(16) .
C43A P1 C43 15.1(16) .
C37 P1 C43 104.8(9) .
C43A P1 C1 89.6(16) .
C37 P1 C1 103.5(9) .
C43 P1 C1 102.1(9) .
C43A P1 Pt1 131.7(16) .
C37 P1 Pt1 109.5(7) .
C43 P1 Pt1 117.2(7) .
C1 P1 Pt1 118.1(6) .
C49 P2 C55 102.9(3) .
C49 P2 C10 104.1(6) .
C55 P2 C10 96.6(5) .
C49 P2 Pt2 108.4(3) .
C55 P2 Pt2 125.8(3) .
C10 P2 Pt2 116.5(5) .
C67 P3 C61 105.1(3) .
C67 P3 C13 101.9(5) .
C61 P3 C13 101.6(6) .
C67 P3 Pt1 119.5(2) .
C61 P3 Pt1 112.6(3) .
C13 P3 Pt1 114.1(6) .
C79 P4 C22 88(3) .
C79 P4 C73 100(3) .
C22 P4 C73 103.3(6) .
C79 P4 C79A 17(3) .
C22 P4 C79A 104.0(9) .
C73 P4 C79A 101.7(7) .
C79 P4 Pt2 132(2) .
C22 P4 Pt2 117.7(6) .
C73 P4 Pt2 111.4(3) .
C79A P4 Pt2 116.8(6) .
C85 P5 C91 103.2(3) .
C85 P5 C25 103.9(6) .
C91 P5 C25 98.5(6) .
C85 P5 Pt1 107.5(3) .
C91 P5 Pt1 124.2(3) .
C25 P5 Pt1 117.1(5) .
C97 P6 C103 101.4(3) .
C97 P6 C34 103.0(5) .
C103 P6 C34 96.2(5) .
C97 P6 Pt2 110.2(3) .
C103 P6 Pt2 124.3(3) .
C34 P6 Pt2 118.4(5) .
C1 N1 C5 120.3(15) .
C10 N2 C6 118.7(15) .
C13 N3 C17 116.6(14) .
C22 N4 C18 116.6(14) .
C25 N5 C29 117.7(14) .
C34 N6 C30 119.1(13) .
N1 C1 C2 122.9(17) .
N1 C1 P1 117.5(14) .
C2 C1 P1 119.6(15) .
C3 C2 C1 119.6(17) .
C2 C3 C4 118.0(18) .
C5 C4 C11 116.3(18) .
C5 C4 C3 118.3(17) .
C11 C4 C3 125.4(19) .
N1 C5 C4 120.9(17) .
N1 C5 C6 118.5(17) .
C4 C5 C6 120.6(18) .
N2 C6 C7 123.1(16) .
N2 C6 C5 119.4(16) .
C7 C6 C5 117.6(17) .
C6 C7 C8 116.9(16) .
C6 C7 C12 121.5(17) .
C8 C7 C12 121.5(17) .
C9 C8 C7 119.1(16) .
C8 C9 C10 120.6(16) .
N2 C10 C9 121.6(15) .
N2 C10 P2 114.6(12) .
C9 C10 P2 123.8(13) .
C12 C11 C4 125.0(19) .
C11 C12 C7 119.0(17) .
N3 C13 C14 124.9(15) .
N3 C13 P3 114.2(12) .
C14 C13 P3 120.9(14) .
C15 C14 C13 118.4(17) .
C14 C15 C16 118.4(17) .
C15 C16 C17 119.6(16) .
C15 C16 C23 122.3(18) .
C17 C16 C23 118.0(18) .
N3 C17 C16 122.0(16) .
N3 C17 C18 117.1(16) .
C16 C17 C18 120.9(15) .
N4 C18 C19 124.0(17) .
N4 C18 C17 118.7(14) .
C19 C18 C17 117.1(17) .
C24 C19 C20 124.5(19) .
C24 C19 C18 120.7(19) .
C20 C19 C18 115(2) .
C21 C20 C19 122(2) .
C20 C21 C22 118(2) .
N4 C22 C21 123.9(19) .
N4 C22 P4 114.0(13) .
C21 C22 P4 122.0(16) .
C24 C23 C16 121.7(19) .
C23 C24 C19 121.4(19) .
N5 C25 C26 123.1(16) .
N5 C25 P5 112.3(13) .
C26 C25 P5 124.4(14) .
C27 C26 C25 120.5(17) .
C26 C27 C28 118.6(16) .
C35 C28 C29 120.1(16) .
C35 C28 C27 123.1(16) .
C29 C28 C27 116.8(16) .
N5 C29 C28 123.3(15) .
N5 C29 C30 118.9(14) .
C28 C29 C30 117.8(15) .
N6 C30 C29 119.7(14) .
N6 C30 C31 120.6(14) .
C29 C30 C31 119.7(15) .
C32 C31 C36 123.3(16) .
C32 C31 C30 118.8(15) .
C36 C31 C30 117.9(16) .
C31 C32 C33 118.0(17) .
C34 C33 C32 119.5(16) .
N6 C34 C33 123.8(15) .
N6 C34 P6 114.7(11) .
C33 C34 P6 121.5(13) .
C36 C35 C28 123.2(17) .
C35 C36 C31 121.3(16) .
C38 C37 C42 115(2) .
C38 C37 P1 126.3(17) .
C42 C37 P1 119.0(14) .
C37 C38 C39 121(2) .
C40 C39 C38 123(3) .
C39 C40 C41 120(3) .
C40 C41 C42 116(3) .
C37 C42 C41 127(2) .
C43A C43 C44A 133(6) .
C43A C43 C44 131(7) .
C44A C43 C44 62(3) .
C43A C43 C48 66(6) .
C44A C43 C48 70(2) .
C44 C43 C48 120.0 .
C43A C43 P1 78(4) .
C44A C43 P1 142(3) .
C44 C43 P1 119.4(14) .
C48 C43 P1 120.6(14) .
C43A C43 C48A 27(4) .
C44A C43 C48A 114(3) .
C44 C43 C48A 108.1(18) .
C48 C43 C48A 62.2(17) .
P1 C43 C48A 101.6(15) .
C44A C44 C45 84(2) .
C44A C44 C43 45(2) .
C45 C44 C43 120.0 .
C44A C44 C43A 52.0(19) .
C45 C44 C43A 117.9(13) .
C43 C44 C43A 12.0(18) .
C44A C44 C45A 44.6(16) .
C45 C44 C45A 41.0(13) .
C43 C44 C45A 79.9(12) .
C43A C44 C45A 80.5(14) .
C45A C45 C44 94.3(19) .
C45A C45 C46 28(2) .
C44 C45 C46 120.0 .
C45A C45 C44A 50.7(16) .
C44 C45 C44A 45.2(16) .
C46 C45 C44A 78.8(15) .
C45A C46 C46A 100(4) .
C45A C46 C47 59(4) .
C46A C46 C47 58(2) .
C45A C46 C45 68(4) .
C46A C46 C45 111(3) .
C47 C46 C45 120.0 .
C45A C46 C44A 12(3) .
C46A C46 C44A 95(2) .
C47 C46 C44A 63.6(13) .
C45 C46 C44A 59.1(14) .
C45A C47 C46A 70(2) .
C45A C47 C46 29(2) .
C46A C47 C46 50(2) .
C45A C47 C48 95(2) .
C46A C47 C48 114(2) .
C46 C47 C48 120.0 .
C45A C47 C44A 47.3(15) .
C46A C47 C44A 99(2) .
C46 C47 C44A 75.1(15) .
C48 C47 C44A 48.3(15) .
C45A C47 C47A 97(2) .
C46A C47 C47A 45.3(14) .
C46 C47 C47A 90.0(15) .
C48 C47 C47A 76.6(16) .
C44A C47 C47A 92.9(15) .
C43A C48 C47 130(2) .
C43A C48 C43 20(2) .
C47 C48 C43 120.0 .
C43A C48 C44A 62(2) .
C47 C48 C44A 85(2) .
C43 C48 C44A 42(2) .
C43A C48 C48A 53.8(17) .
C47 C48 C48A 104.2(19) .
C43 C48 C48A 71.0(19) .
C44A C48 C48A 101(2) .
C43A C48 C45A 97(2) .
C47 C48 C45A 38.6(15) .
C43 C48 C45A 82.4(15) .
C44A C48 C45A 46.7(12) .
C48A C48 C45A 101.2(17) .
C43 C43A C48 94(6) .
C43 C43A C44A 32(5) .
C48 C43A C44A 64(2) .
C43 C43A C48A 144(5) .
C48 C43A C48A 79(2) .
C44A C43A C48A 120.0 .
C43 C43A C44 37(5) .
C48 C43A C44 105(3) .
C44A C43A C44 46.1(19) .
C48A C43A C44 111(2) .
C43 C43A P1 87(5) .
C48 C43A P1 132(3) .
C44A C43A P1 116(3) .
C48A C43A P1 124(3) .
C44 C43A P1 104(2) .
C43 C44A C44 74(3) .
C43 C44A C43A 15(2) .
C44 C44A C43A 82(3) .
C43 C44A C45A 132(2) .
C44 C44A C45A 95(3) .
C43A C44A C45A 120.00(5) .
C43 C44A C48 67(2) .
C44 C44A C48 127(3) .
C43A C44A C48 54(2) .
C45A C44A C48 85.4(18) .
C43 C44A C45 116(4) .
C44 C44A C45 50.9(18) .
C43A C44A C45 116(2) .
C45A C44A C45 46(2) .
C48 C44A C45 120(2) .
C43 C44A C47 108(3) .
C44 C44A C47 122(3) .
C43A C44A C47 93.6(14) .
C45A C44A C47 39.0(15) .
C48 C44A C47 47.2(12) .
C45 C44A C47 82.0(18) .
C43 C44A C46 128(3) .
C44 C44A C46 90(3) .
C43A C44A C46 116.9(14) .
C45A C44A C46 5.6(17) .
C48 C44A C46 86.5(19) .
C45 C44A C46 42.0(10) .
C47 C44A C46 41.3(9) .
C46 C45A C47 93(5) .
C46 C45A C45 84(4) .
C47 C45A C45 151(4) .
C46 C45A C44A 163(5) .
C47 C45A C44A 94(2) .
C45 C45A C44A 83(3) .
C46 C45A C46A 52(4) .
C47 C45A C46A 57(2) .
C45 C45A C46A 100(3) .
C44A C45A C46A 120.00(6) .
C46 C45A C48 133(5) .
C47 C45A C48 46.7(14) .
C45 C45A C48 120(3) .
C44A C45A C48 47.8(15) .
C46A C45A C48 82.4(13) .
C46 C45A C44 124(5) .
C47 C45A C44 121(3) .
C45 C45A C44 44.7(15) .
C44A C45A C44 40.0(19) .
C46A C45A C44 108.8(17) .
C48 C45A C44 76.9(16) .
C46 C46A C47 72(3) .
C46 C46A C47A 146(2) .
C47 C46A C47A 95(2) .
C46 C46A C45A 28(2) .
C47 C46A C45A 53(2) .
C47A C46A C45A 120.0 .
C48A C47A C46A 120.00(6) .
C48A C47A C47 92.2(14) .
C46A C47A C47 39.3(15) .
C47A C48A C43A 120.00(6) .
C47A C48A C48 86.2(15) .
C43A C48A C48 47.6(16) .
C47A C48A C43 112.1(14) .
C43A C48A C43 9.0(16) .
C48 C48A C43 46.7(12) .
C50 C49 C54 120.0 .
C50 C49 P2 120.8(2) .
C54 C49 P2 119.1(2) .
C51 C50 C49 120.0 .
C52 C51 C50 120.0 .
C51 C52 C53 120.0 .
C54 C53 C52 120.0 .
C53 C54 C49 120.0 .
C56 C55 C60 120.0 .
C56 C55 P2 119.68(19) .
C60 C55 P2 120.32(19) .
C57 C56 C55 120.0 .
C56 C57 C58 120.0 .
C59 C58 C57 120.0 .
C58 C59 C60 120.0 .
C59 C60 C55 120.0 .
C62 C61 C66 120.0 .
C62 C61 P3 121.5(2) .
C66 C61 P3 118.4(2) .
C61 C62 C63 120.0 .
C64 C63 C62 120.0 .
C65 C64 C63 120.0 .
C64 C65 C66 120.0 .
C65 C66 C61 120.0 .
C68 C67 C72 120.0 .
C68 C67 P3 120.36(19) .
C72 C67 P3 119.55(19) .
C69 C68 C67 120.0 .
C70 C69 C68 120.0 .
C71 C70 C69 120.0 .
C70 C71 C72 120.0 .
C71 C72 C67 120.0 .
C78A C73 C74A 128(4) .
C78A C73 C74 115.0(14) .
C74A C73 C74 14(4) .
C78A C73 C78 16.2(19) .
C74A C73 C78 134(4) .
C74 C73 C78 120.0 .
C78A C73 P4 119.2(14) .
C74A C73 P4 111(4) .
C74 C73 P4 124.9(3) .
C78 C73 P4 114.8(3) .
C75 C74 C73 120.0 .
C76A C75 C74 120.0(14) .
C76A C75 C76 5.3(17) .
C74 C75 C76 120.0 .
C76A C75 C74A 127(3) .
C74 C75 C74A 7(3) .
C76 C75 C74A 127(3) .
C77A C76 C75 117(2) .
C77A C76 C77 20(3) .
C75 C76 C77 120.0 .
C77A C77 C78 107(5) .
C77A C77 C76 46(5) .
C78 C77 C76 120.0 .
C77A C77 C76A 41(5) .
C78 C77 C76A 117.8(14) .
C76 C77 C76A 5.3(15) .
C77A C77 C78A 92(5) .
C78 C77 C78A 15.6(16) .
C76 C77 C78A 111.0(14) .
C76A C77 C78A 108(2) .
C77 C78 C73 120.0 .
C77 C78 C77A 18(2) .
C73 C78 C77A 108(2) .
C79A C79 C84A 89(8) .
C79A C79 C80 131(8) .
C84A C79 C80 95(3) .
C79A C79 C84 41(8) .
C84A C79 C84 48(4) .
C80 C79 C84 120.00(11) .
C79A C79 C80A 34(7) .
C84A C79 C80A 100(4) .
C80 C79 C80A 98(3) .
C84 C79 C80A 57(4) .
C79A C79 P4 87(6) .
C84A C79 P4 131(5) .
C80 C79 P4 123(4) .
C84 C79 P4 116(4) .
C80A C79 P4 103(4) .
C81 C80 C79 120.00(6) .
C81 C80 C79A 110(2) .
C79 C80 C79A 14(3) .
C81 C80 C84A 89(2) .
C79 C80 C84A 40(3) .
C79A C80 C84A 42.8(14) .
C80 C81 C82 120.0 .
C82A C82 C83 32(4) .
C82A C82 C81 146(4) .
C83 C82 C81 120.00(10) .
C82A C82 C83A 63(4) .
C83 C82 C83A 39(4) .
C81 C82 C83A 107(3) .
C82A C82 C81A 44(3) .
C83 C82 C81A 50(4) .
C81 C82 C81A 107(4) .
C83A C82 C81A 88(4) .
C82A C83 C83A 110(10) .
C82A C83 C82 58(6) .
C83A C83 C82 73(5) .
C82A C83 C84 156(9) .
C83A C83 C84 90(5) .
C82 C83 C84 120.00(9) .
C82A C83 C81A 66(7) .
C83A C83 C81A 155(6) .
C82 C83 C81A 85(4) .
C84 C83 C81A 90(4) .
C82A C83 C84A 152(7) .
C83A C83 C84A 53(4) .
C82 C83 C84A 94(2) .
C84 C83 C84A 39(3) .
C81A C83 C84A 118(4) .
C79A C84 C84A 82(5) .
C79A C84 C83 129(4) .
C84A C84 C83 88(4) .
C79A C84 C79 22(5) .
C84A C84 C79 60(4) .
C83 C84 C79 120.0 .
C79A C84 C80A 59(5) .
C84A C84 C80A 126(5) .
C83 C84 C80A 89(4) .
C79 C84 C80A 75(4) .
C79A C84 C83A 124(5) .
C84A C84 C83A 55(3) .
C83 C84 C83A 34(3) .
C79 C84 C83A 105(3) .
C80A C84 C83A 116(4) .
C79 C79A C84 118(10) .
C79 C79A C80A 133(8) .
C84 C79A C80A 81(6) .
C79 C79A C84A 67(8) .
C84 C79A C84A 51(5) .
C80A C79A C84A 120.0 .
C79 C79A C80 35(5) .
C84 C79A C80 112(4) .
C80A C79A C80 99(3) .
C84A C79A C80 74(3) .
C79 C79A P4 75(5) .
C84 C79A P4 138(4) .
C80A C79A P4 120.8(14) .
C84A C79A P4 119.1(14) .
C80 C79A P4 100(2) .
C79A C80A C81A 120.0 .
C79A C80A C84 39(3) .
C81A C80A C84 86(3) .
C79A C80A C79 13(2) .
C81A C80A C79 118(2) .
C84 C80A C79 47(3) .
C82A C81A C80A 120.0 .
C82A C81A C83 29(3) .
C80A C81A C83 92(3) .
C82A C81A C82 36(2) .
C80A C81A C82 103.2(19) .
C83 C81A C82 45(2) .
C83 C82A C82 90(6) .
C83 C82A C81A 85(8) .
C82 C82A C81A 100(4) .
C83 C82A C83A 40(7) .
C82 C82A C83A 68(4) .
C81A C82A C83A 120.0 .
C83 C83A C84A 94(4) .
C83 C83A C82A 30(5) .
C84A C83A C82A 120.0 .
C83 C83A C82 67(5) .
C84A C83A C82 108(3) .
C82A C83A C82 49(3) .
C83 C83A C84 56(4) .
C84A C83A C84 40(3) .
C82A C83A C84 85(3) .
C82 C83A C84 100(4) .
C84 C84A C79 71(5) .
C84 C84A C83A 85(4) .
C79 C84A C83A 132(4) .
C84 C84A C79A 47(4) .
C79 C84A C79A 25(4) .
C83A C84A C79A 120.0 .
C84 C84A C83 53(3) .
C79 C84A C83 105(5) .
C83A C84A C83 33(3) .
C79A C84A C83 88(3) .
C84 C84A C80 100(4) .
C79 C84A C80 45(2) .
C83A C84A C80 104(2) .
C79A C84A C80 63(3) .
C83 C84A C80 97(3) .
C86 C85 C90 120.0 .
C86 C85 P5 117.0(2) .
C90 C85 P5 122.8(2) .
C87 C86 C85 120.0 .
C86 C87 C88 120.0 .
C89 C88 C87 120.0 .
C90 C89 C88 120.0 .
C89 C90 C85 120.0 .
C92 C91 C96 120.0 .
C92 C91 P5 120.5(2) .
C96 C91 P5 119.5(2) .
C93 C92 C91 120.0 .
C92 C93 C94 120.0 .
C93 C94 C95 120.0 .
C96 C95 C94 120.0 .
C95 C96 C91 120.0 .
C98 C97 C102 120.0 .
C98 C97 P6 114.4(2) .
C102 C97 P6 125.4(2) .
C99 C98 C97 120.0 .
C98 C99 C100 120.0 .
C101 C100 C99 120.0 .
C100 C101 C102 120.0 .
C101 C102 C97 120.0 .
C104 C103 C108 120.0 .
C104 C103 P6 120.2(2) .
C108 C103 P6 119.8(2) .
C103 C104 C105 120.0 .
C104 C105 C106 120.0 .
C107 C106 C105 120.0 .
C108 C107 C106 120.0 .
C107 C108 C103 120.0 .
C73 C74A C75 99(5) .
C77A C76A C75 121(4) .
C77A C76A C77 18(3) .
C75 C76A C77 121(2) .
C77 C77A C76A 120(7) .
C77 C77A C76 114(6) .
C76A C77A C76 7(2) .
C77 C77A C78A 69(5) .
C76A C77A C78A 122(4) .
C76 C77A C78A 123(4) .
C77 C77A C78 55(4) .
C76A C77A C78 124(4) .
C76 C77A C78 123(4) .
C78A C77A C78 14.2(16) .
C73 C78A C77 125(2) .
C73 C78A C77A 119(3) .
C77 C78A C77A 19(2) .
Cl1S C1S Cl1S 102(2) 2_656
Cl2S Cl1S C1S 89.9(13) .
O1A N7A O2A 119(3) .
O1A N7A O3A 115(2) .
O2A N7A O3A 126(3) .
O2B N7B O1B 122(3) .
O2B N7B O3B 125(3) .
O1B N7B O3B 114(3) .
O2C N7C O1C 121(3) .
O2C N7C O3C 123(3) .
O1C N7C O3C 116(3) .
O2S O3C N7C 128(5) .
O2S O3C C4S 128(5) .
N7C O3C C4S 99(4) .
C3S O1S O1S 143(3) 5_667
O3C O2S C4S 26(3) .
O3C C4S O2S 26(3) .

loop_
_geom_bond_atom_site_label_1
_geom_bond_atom_site_label_2
_geom_bond_distance
_geom_bond_site_symmetry_2
Pt1 P1 2.269(5) .
Pt1 P5 2.279(4) .
Pt1 P3 2.284(4) .
Pt1 Tl1 2.7907(9) .
Pt2 P4 2.277(4) .
Pt2 P6 2.281(4) .
Pt2 P2 2.298(4) .
Pt2 Tl1 2.7919(9) .
P1 C43A 1.81(3) .
P1 C37 1.813(19) .
P1 C43 1.853(15) .
P1 C1 1.856(18) .
P2 C49 1.809(6) .
P2 C55 1.834(7) .
P2 C10 1.853(16) .
P3 C67 1.840(7) .
P3 C61 1.857(6) .
P3 C13 1.873(16) .
P4 C79 1.87(5) .
P4 C22 1.85(2) .
P4 C73 1.886(7) .
P4 C79A 1.933(14) .
P5 C85 1.833(6) .
P5 C91 1.843(7) .
P5 C25 1.861(18) .
P6 C97 1.819(6) .
P6 C103 1.860(7) .
P6 C34 1.884(16) .
N1 C1 1.29(2) .
N1 C5 1.37(2) .
N2 C10 1.283(18) .
N2 C6 1.34(2) .
N3 C13 1.328(19) .
N3 C17 1.373(18) .
N4 C22 1.33(2) .
N4 C18 1.362(19) .
N5 C25 1.321(19) .
N5 C29 1.365(19) .
N6 C34 1.294(18) .
N6 C30 1.352(18) .
C1 C2 1.42(2) .
C2 C3 1.39(2) .
C3 C4 1.43(2) .
C4 C5 1.42(2) .
C4 C11 1.42(3) .
C5 C6 1.43(2) .
C6 C7 1.40(2) .
C7 C8 1.39(2) .
C7 C12 1.42(2) .
C8 C9 1.32(2) .
C9 C10 1.42(2) .
C11 C12 1.29(2) .
C13 C14 1.39(2) .
C14 C15 1.39(2) .
C15 C16 1.39(2) .
C16 C17 1.40(2) .
C16 C23 1.44(2) .
C17 C18 1.44(2) .
C18 C19 1.42(2) .
C19 C24 1.40(3) .
C19 C20 1.40(3) .
C20 C21 1.34(3) .
C21 C22 1.40(2) .
C23 C24 1.32(3) .
C25 C26 1.40(2) .
C26 C27 1.37(2) .
C27 C28 1.42(2) .
C28 C35 1.39(2) .
C28 C29 1.42(2) .
C29 C30 1.42(2) .
C30 C31 1.44(2) .
C31 C32 1.38(2) .
C31 C36 1.43(2) .
C32 C33 1.39(2) .
C33 C34 1.38(2) .
C35 C36 1.29(2) .
C37 C38 1.34(2) .
C37 C42 1.37(2) .
C38 C39 1.43(3) .
C39 C40 1.32(3) .
C40 C41 1.38(4) .
C41 C42 1.40(3) .
C43 C43A 0.48(5) .
C43 C44A 1.01(5) .
C43 C44 1.3900 .
C43 C48 1.3900 .
C43 C48A 1.81(5) .
C44 C44A 1.27(5) .
C44 C45 1.3900 .
C44 C43A 1.75(5) .
C44 C45A 1.97(5) .
C45 C45A 1.29(5) .
C45 C46 1.3900 .
C45 C44A 1.78(5) .
C46 C45A 0.67(5) .
C46 C46A 1.11(5) .
C46 C47 1.3900 .
C46 C44A 2.04(5) .
C47 C45A 1.19(5) .
C47 C46A 1.24(5) .
C47 C48 1.3900 .
C47 C44A 1.89(4) .
C47 C47A 1.95(4) .
C48 C43A 1.27(5) .
C48 C44A 1.41(4) .
C48 C48A 1.69(4) .
C48 C45A 1.90(4) .
C43A C44A 1.3900 .
C43A C48A 1.3900 .
C44A C45A 1.3900 .
C45A C46A 1.3900 .
C46A C47A 1.3900 .
C47A C48A 1.3900 .
C49 C50 1.3900 .
C49 C54 1.3900 .
C50 C51 1.3900 .
C51 C52 1.3900 .
C52 C53 1.3900 .
C53 C54 1.3900 .
C55 C56 1.3900 .
C55 C60 1.3900 .
C56 C57 1.3900 .
C57 C58 1.3900 .
C58 C59 1.3900 .
C59 C60 1.3900 .
C61 C62 1.3900 .
C61 C66 1.3900 .
C62 C63 1.3900 .
C63 C64 1.3900 .
C64 C65 1.3900 .
C65 C66 1.3900 .
C67 C68 1.3900 .
C67 C72 1.3900 .
C68 C69 1.3900 .
C69 C70 1.3900 .
C70 C71 1.3900 .
C71 C72 1.3900 .
C73 C78A 1.25(3) .
C73 C74A 1.48(8) .
C73 C74 1.3900 .
C73 C78 1.3900 .
C74 C75 1.3900 .
C75 C76A 1.33(3) .
C75 C76 1.3900 .
C75 C74A 1.69(9) .
C76 C77A 1.10(5) .
C76 C77 1.3900 .
C77 C77A 0.51(7) .
C77 C78 1.3900 .
C77 C76A 1.43(3) .
C77 C78A 1.47(3) .
C78 C77A 1.62(5) .
C79 C79A 0.58(9) .
C79 C84A 1.28(8) .
C79 C80 1.3900 .
C79 C84 1.3900 .
C79 C80A 1.83(10) .
C80 C81 1.3900(11) .
C80 C79A 1.83(7) .
C80 C84A 1.97(7) .
C81 C82 1.3900 .
C82 C82A 1.18(8) .
C82 C83 1.3900 .
C82 C83A 1.44(8) .
C82 C81A 1.97(9) .
C83 C82A 0.74(8) .
C83 C83A 0.95(10) .
C83 C84 1.3900(11) .
C83 C81A 1.51(10) .
C83 C84A 1.74(8) .
C84 C79A 1.02(8) .
C84 C84A 1.09(9) .
C84 C80A 1.59(10) .
C84 C83A 1.69(8) .
C79A C80A 1.3900 .
C79A C84A 1.3900 .
C80A C81A 1.3900 .
C81A C82A 1.3900 .
C82A C83A 1.3900 .
C83A C84A 1.3900 .
C85 C86 1.3900 .
C85 C90 1.3900 .
C86 C87 1.3900 .
C87 C88 1.3900 .
C88 C89 1.3900 .
C89 C90 1.3900 .
C91 C92 1.3900 .
C91 C96 1.3900 .
C92 C93 1.3900 .
C93 C94 1.3900 .
C94 C95 1.3900 .
C95 C96 1.3900 .
C97 C98 1.3900 .
C97 C102 1.3900 .
C98 C99 1.3900 .
C99 C100 1.3900 .
C100 C101 1.3900 .
C101 C102 1.3900 .
C103 C104 1.3900 .
C103 C108 1.3900 .
C104 C105 1.3900 .
C105 C106 1.3900 .
C106 C107 1.3900 .
C107 C108 1.3900 .
C76A C77A 1.10(5) .
C77A C78A 1.57(5) .
Cl2S Cl1S 1.92(3) .
C1S Cl1S 2.09(4) .
C1S Cl1S 2.09(4) 2_656
N7A O1A 1.174(10) .
N7A O2A 1.176(10) .
N7A O3A 1.195(10) .
N7B O2B 1.198(10) .
N7B O1B 1.197(10) .
N7B O3B 1.208(10) .
N7C O2C 1.207(10) .
N7C O1C 1.205(10) .
N7C O3C 1.210(10) .
O3C O2S 1.19(5) .
O3C C4S 1.19(7) .
C3S O1S 1.35(4) .
O1S O1S 1.69(5) 5_667
O2S C4S 2.14(6) .
